data_1517336
loop_
_publ_author_name
'Rudebusch, Gabriel E.'
'Fix, Aaron G.'
'Henthorn, Hillary A.'
'Vonnegut, Chris L.'
'Zakharov, Lev N.'
'Haley, Michael M.'

_publ_section_title
;
 Quinoidal diindenothienoacenes: synthesis and properties of new
 functional organic materials
;
_journal_issue 9
_journal_name_full 'Chemical Science'
_journal_page_first 3627
_journal_paper_doi 10.1039/C4SC01432D
_journal_volume 5
_journal_year 2014
_chemical_formula_sum 'C18 H8 O2 S'
_chemical_formula_weight 288.30
_chemical_name_systematic
;
 ?
;
_space_group_IT_number 29
_symmetry_cell_setting orthorhombic
_symmetry_space_group_name_Hall 'P 2c -2ac'
_symmetry_space_group_name_H-M 'P c a 21'
_atom_sites_solution_hydrogens geom
_atom_sites_solution_primary direct
_atom_sites_solution_secondary difmap
_audit_creation_method SHELXLTL
_cell_angle_alpha 90.00
_cell_angle_beta 90.00
_cell_angle_gamma 90.00
_cell_formula_units_Z 4
_cell_length_a 15.913(6)
_cell_length_b 11.398(4)
_cell_length_c 6.921(2)
_cell_measurement_reflns_used 1686
_cell_measurement_temperature 100(2)
_cell_measurement_theta_max 26.81
_cell_measurement_theta_min 3.12
_cell_volume 1255.3(7)
_computing_cell_refinement 'Bruker SAINT'
_computing_data_collection 'Bruker APEX2'
_computing_data_reduction 'Bruker SAINT'
_computing_molecular_graphics 'Bruker SHELXTL'
_computing_publication_material 'Bruker SHELXTL'
_computing_structure_refinement 'SHELXL-97 (Sheldrick, 1997)'
_computing_structure_solution 'SHELXS-97 (Sheldrick, 1990)'
_diffrn_ambient_temperature 100(2)
_diffrn_measured_fraction_theta_full 0.964
_diffrn_measured_fraction_theta_max 0.964
_diffrn_measurement_device_type 'Bruker APEX-II CCD'
_diffrn_measurement_method '\f and \w scans'
_diffrn_radiation_monochromator graphite
_diffrn_radiation_source 'fine-focus sealed tube'
_diffrn_radiation_type MoK\a
_diffrn_radiation_wavelength 0.71073
_diffrn_reflns_av_R_equivalents 0.0608
_diffrn_reflns_av_sigmaI/netI 0.0889
_diffrn_reflns_limit_h_max 17
_diffrn_reflns_limit_h_min -19
_diffrn_reflns_limit_k_max 10
_diffrn_reflns_limit_k_min -14
_diffrn_reflns_limit_l_max 8
_diffrn_reflns_limit_l_min -8
_diffrn_reflns_number 5496
_diffrn_reflns_theta_full 26.00
_diffrn_reflns_theta_max 26.00
_diffrn_reflns_theta_min 1.79
_diffrn_standards_number 0
_exptl_absorpt_coefficient_mu 0.258
_exptl_absorpt_correction_T_max 0.9797
_exptl_absorpt_correction_T_min 0.9599
_exptl_absorpt_correction_type multi-scan
_exptl_absorpt_process_details SADABS
_exptl_crystal_colour orange
_exptl_crystal_density_diffrn 1.525
_exptl_crystal_density_method 'not measured'
_exptl_crystal_description block
_exptl_crystal_F_000 592
_exptl_crystal_size_max 0.16
_exptl_crystal_size_mid 0.12
_exptl_crystal_size_min 0.08
_refine_diff_density_max 0.308
_refine_diff_density_min -0.434
_refine_diff_density_rms 0.073
_refine_ls_abs_structure_details 'Flack H D (1983), Acta Cryst. A39, 876-881'
_refine_ls_abs_structure_Flack 0.00(15)
_refine_ls_extinction_coef 0.0042(8)
_refine_ls_extinction_expression Fc^*^=kFc[1+0.001xFc^2^\l^3^/sin(2\q)]^-1/4^
_refine_ls_extinction_method SHELXL
_refine_ls_goodness_of_fit_ref 1.038
_refine_ls_hydrogen_treatment constr
_refine_ls_matrix_type full
_refine_ls_number_parameters 191
_refine_ls_number_reflns 2112
_refine_ls_number_restraints 1
_refine_ls_restrained_S_all 1.038
_refine_ls_R_factor_all 0.0960
_refine_ls_R_factor_gt 0.0529
_refine_ls_shift/su_max 0.000
_refine_ls_shift/su_mean 0.000
_refine_ls_structure_factor_coef Fsqd
_refine_ls_weighting_details 'calc w=1/[\s^2^(Fo^2^)+(0.0453P)^2^+0.0000P] where P=(Fo^2^+2Fc^2^)/3'
_refine_ls_weighting_scheme calc
_refine_ls_wR_factor_gt 0.1001
_refine_ls_wR_factor_ref 0.1145
_reflns_number_gt 1445
_reflns_number_total 2112
_reflns_threshold_expression >2sigma(I)
_cod_duplicate_entry 1516673
_cod_data_source_file c4sc01432d2.cif
_cod_data_source_block as501
_cod_depositor_comments
;
The following automatic conversions were performed:

'_symmetry_cell_setting' value 'Orthorhombic' changed to
'orthorhombic' according to
/usr/data/users/saulius/crontab/automatic-downloads/current/RSC/lib/dictionaries/cif_core.dic
dictionary named 'cif_core.dic' version 2.4.2 from 2011-04-26.

Automatic conversion script
Id: cif_fix_values 2281 2013-09-26 08:29:07Z andrius 
;
_cod_original_cell_volume 1255.4(8)
_cod_original_sg_symbol_H-M Pca2(1)
_cod_database_code 1517336

loop_
_symmetry_equiv_pos_as_xyz
'x, y, z'
'-x, -y, z+1/2'
'-x+1/2, y, z+1/2'
'x+1/2, -y, z'

loop_
_atom_site_label
_atom_site_type_symbol
_atom_site_fract_x
_atom_site_fract_y
_atom_site_fract_z
_atom_site_U_iso_or_equiv
_atom_site_adp_type
_atom_site_occupancy
_atom_site_symmetry_multiplicity
_atom_site_calc_flag
_atom_site_refinement_flags
S1 S 0.37420(6) 0.24594(10) 0.22408(19) 0.0187(3) Uani 1 1 d .
O1 O 0.28862(19) -0.0243(3) 0.3301(5) 0.0245(8) Uani 1 1 d .
O2 O 0.42827(19) 0.5347(3) 0.1336(5) 0.0249(8) Uani 1 1 d .
C1 C 0.2771(2) 0.1822(4) 0.2400(7) 0.0156(10) Uani 1 1 d .
C2 C 0.2470(3) 0.0616(4) 0.2923(7) 0.0232(12) Uani 1 1 d .
C3 C 0.1534(3) 0.0749(4) 0.2914(6) 0.0168(11) Uani 1 1 d .
C4 C 0.0934(3) -0.0070(4) 0.3423(7) 0.0205(11) Uani 1 1 d .
H4A H 0.1091 -0.0844 0.3783 0.025 Uiso 1 1 calc R
C5 C 0.0086(3) 0.0275(4) 0.3395(7) 0.0213(11) Uani 1 1 d .
H5A H -0.0339 -0.0266 0.3763 0.026 Uiso 1 1 calc R
C6 C -0.0132(3) 0.1402(3) 0.2832(6) 0.0198(11) Uani 1 1 d .
H6A H -0.0709 0.1617 0.2792 0.024 Uiso 1 1 calc R
C7 C 0.0479(3) 0.2234(4) 0.2320(7) 0.0186(10) Uani 1 1 d .
H7A H 0.0321 0.3002 0.1927 0.022 Uiso 1 1 calc R
C8 C 0.1314(3) 0.1914(3) 0.2399(8) 0.0152(9) Uani 1 1 d .
C9 C 0.2103(2) 0.2572(3) 0.2135(8) 0.0141(8) Uani 1 1 d .
C10 C 0.2389(3) 0.3728(4) 0.1766(6) 0.0157(11) Uani 1 1 d .
C11 C 0.2062(3) 0.4931(4) 0.1444(7) 0.0157(10) Uani 1 1 d .
C12 C 0.1259(3) 0.5374(4) 0.1380(7) 0.0191(11) Uani 1 1 d .
H12A H 0.0783 0.4876 0.1512 0.023 Uiso 1 1 calc R
C13 C 0.1167(3) 0.6596(4) 0.1110(7) 0.0242(11) Uani 1 1 d .
H13A H 0.0619 0.6925 0.1064 0.029 Uiso 1 1 calc R
C14 C 0.1859(3) 0.7326(4) 0.0911(7) 0.0237(12) Uani 1 1 d .
H14A H 0.1778 0.8144 0.0715 0.028 Uiso 1 1 calc R
C15 C 0.2668(3) 0.6875(4) 0.0993(6) 0.0202(11) Uani 1 1 d .
H15A H 0.3142 0.7376 0.0878 0.024 Uiso 1 1 calc R
C16 C 0.2768(3) 0.5677(4) 0.1248(7) 0.0159(10) Uani 1 1 d .
C17 C 0.3566(3) 0.4989(4) 0.1440(7) 0.0171(10) Uani 1 1 d .
C18 C 0.3263(3) 0.3769(4) 0.1780(6) 0.0172(11) Uani 1 1 d .

loop_
_atom_site_aniso_label
_atom_site_aniso_U_11
_atom_site_aniso_U_22
_atom_site_aniso_U_33
_atom_site_aniso_U_23
_atom_site_aniso_U_13
_atom_site_aniso_U_12
S1 0.0074(5) 0.0266(5) 0.0221(5) 0.0012(6) 0.0005(6) 0.0030(5)
O1 0.017(2) 0.0232(18) 0.033(2) 0.0054(16) -0.0010(17) 0.0069(15)
O2 0.0084(18) 0.0318(19) 0.0345(19) 0.0025(16) 0.0019(17) -0.0016(14)
C1 0.004(2) 0.028(2) 0.015(2) 0.002(2) 0.002(2) 0.0008(19)
C2 0.019(3) 0.028(3) 0.022(3) 0.003(2) -0.001(2) 0.000(2)
C3 0.013(2) 0.023(2) 0.014(3) -0.0040(19) -0.001(2) 0.012(2)
C4 0.026(3) 0.016(2) 0.020(3) -0.002(2) 0.005(3) -0.004(2)
C5 0.010(3) 0.026(3) 0.028(3) -0.001(2) 0.000(2) -0.003(2)
C6 0.012(3) 0.025(3) 0.022(3) -0.004(2) 0.000(2) 0.000(2)
C7 0.014(2) 0.026(3) 0.016(2) 0.003(2) 0.004(3) 0.0005(18)
C8 0.013(2) 0.019(2) 0.013(2) 0.000(2) -0.005(2) 0.0027(19)
C9 0.012(2) 0.022(2) 0.008(2) 0.000(2) -0.003(2) -0.002(2)
C10 0.008(2) 0.031(3) 0.008(3) 0.0001(18) -0.0027(18) 0.000(2)
C11 0.015(3) 0.018(2) 0.014(2) -0.0024(19) -0.001(2) 0.002(2)
C12 0.014(3) 0.021(2) 0.022(3) 0.001(2) -0.005(2) -0.004(2)
C13 0.012(3) 0.030(3) 0.030(3) 0.000(2) -0.001(2) 0.007(2)
C14 0.021(3) 0.025(3) 0.025(3) 0.002(2) 0.000(2) -0.001(2)
C15 0.019(3) 0.025(3) 0.017(3) -0.001(2) 0.002(2) -0.006(2)
C16 0.007(3) 0.027(2) 0.014(2) -0.003(2) -0.003(2) 0.0005(19)
C17 0.012(3) 0.027(2) 0.012(2) 0.002(2) 0.000(2) -0.002(2)
C18 0.013(2) 0.022(2) 0.017(3) 0.0031(19) -0.0023(19) 0.0011(19)

loop_
_atom_type_symbol
_atom_type_description
_atom_type_scat_dispersion_real
_atom_type_scat_dispersion_imag
_atom_type_scat_source
C C 0.0033 0.0016 'International Tables Vol C Tables 4.2.6.8 and 6.1.1.4'
O O 0.0106 0.0060 'International Tables Vol C Tables 4.2.6.8 and 6.1.1.4'
S S 0.1246 0.1234 'International Tables Vol C Tables 4.2.6.8 and 6.1.1.4'
H H 0.0000 0.0000 'International Tables Vol C Tables 4.2.6.8 and 6.1.1.4'

loop_
_geom_angle_atom_site_label_1
_geom_angle_atom_site_label_2
_geom_angle_atom_site_label_3
_geom_angle
C18 S1 C1 88.9(2)
C9 C1 C2 110.8(4)
C9 C1 S1 115.2(3)
C2 C1 S1 133.8(3)
O1 C2 C3 128.8(4)
O1 C2 C1 128.3(4)
C3 C2 C1 102.9(4)
C4 C3 C8 121.7(4)
C4 C3 C2 128.2(4)
C8 C3 C2 110.0(4)
C3 C4 C5 118.1(4)
C3 C4 H4A 120.9
C5 C4 H4A 120.9
C6 C5 C4 120.2(4)
C6 C5 H5A 119.9
C4 C5 H5A 119.9
C5 C6 C7 121.6(4)
C5 C6 H6A 119.2
C7 C6 H6A 119.2
C8 C7 C6 118.6(4)
C8 C7 H7A 120.7
C6 C7 H7A 120.7
C7 C8 C3 119.7(4)
C7 C8 C9 132.9(4)
C3 C8 C9 107.3(4)
C1 C9 C10 110.7(4)
C1 C9 C8 109.0(3)
C10 C9 C8 140.3(4)
C18 C10 C9 110.6(4)
C18 C10 C11 108.7(4)
C9 C10 C11 140.7(4)
C12 C11 C16 121.0(4)
C12 C11 C10 132.1(4)
C16 C11 C10 106.9(4)
C11 C12 C13 117.5(4)
C11 C12 H12A 121.2
C13 C12 H12A 121.2
C14 C13 C12 121.5(4)
C14 C13 H13A 119.3
C12 C13 H13A 119.3
C13 C14 C15 120.7(4)
C13 C14 H14A 119.7
C15 C14 H14A 119.7
C16 C15 C14 118.5(4)
C16 C15 H15A 120.7
C14 C15 H15A 120.7
C15 C16 C11 120.8(4)
C15 C16 C17 128.6(4)
C11 C16 C17 110.5(4)
O2 C17 C18 128.8(4)
O2 C17 C16 128.0(4)
C18 C17 C16 103.2(4)
C10 C18 C17 110.7(4)
C10 C18 S1 114.7(3)
C17 C18 S1 134.6(3)

loop_
_geom_bond_atom_site_label_1
_geom_bond_atom_site_label_2
_geom_bond_distance
S1 C18 1.706(4)
S1 C1 1.711(4)
O1 C2 1.211(5)
O2 C17 1.214(5)
C1 C9 1.376(5)
C1 C2 1.499(6)
C2 C3 1.498(7)
C3 C4 1.380(6)
C3 C8 1.418(6)
C4 C5 1.407(7)
C4 H4A 0.9500
C5 C6 1.387(6)
C5 H5A 0.9500
C6 C7 1.404(6)
C6 H6A 0.9500
C7 C8 1.378(6)
C7 H7A 0.9500
C8 C9 1.474(6)
C9 C10 1.417(6)
C10 C18 1.392(6)
C10 C11 1.484(6)
C11 C12 1.374(6)
C11 C16 1.416(6)
C12 C13 1.414(6)
C12 H12A 0.9500
C13 C14 1.387(6)
C13 H13A 0.9500
C14 C15 1.387(6)
C14 H14A 0.9500
C15 C16 1.387(6)
C15 H15A 0.9500
C16 C17 1.497(6)
C17 C18 1.490(6)

loop_
_geom_torsion_atom_site_label_1
_geom_torsion_atom_site_label_2
_geom_torsion_atom_site_label_3
_geom_torsion_atom_site_label_4
_geom_torsion
C18 S1 C1 C9 -0.6(4)
C18 S1 C1 C2 -175.1(5)
C9 C1 C2 O1 -178.0(5)
S1 C1 C2 O1 -3.4(9)
C9 C1 C2 C3 0.5(5)
S1 C1 C2 C3 175.1(4)
O1 C2 C3 C4 3.3(8)
C1 C2 C3 C4 -175.2(5)
O1 C2 C3 C8 179.5(5)
C1 C2 C3 C8 1.0(5)
C8 C3 C4 C5 0.9(7)
C2 C3 C4 C5 176.7(5)
C3 C4 C5 C6 1.2(7)
C4 C5 C6 C7 -1.4(7)
C5 C6 C7 C8 -0.5(8)
C6 C7 C8 C3 2.6(9)
C6 C7 C8 C9 -173.9(5)
C4 C3 C8 C7 -2.8(8)
C2 C3 C8 C7 -179.4(5)
C4 C3 C8 C9 174.5(4)
C2 C3 C8 C9 -2.1(6)
C2 C1 C9 C10 176.2(4)
S1 C1 C9 C10 0.4(6)
C2 C1 C9 C8 -1.7(6)
S1 C1 C9 C8 -177.5(4)
C7 C8 C9 C1 179.2(6)
C3 C8 C9 C1 2.4(6)
C7 C8 C9 C10 2.2(13)
C3 C8 C9 C10 -174.6(6)
C1 C9 C10 C18 0.0(6)
C8 C9 C10 C18 176.9(6)
C1 C9 C10 C11 -176.7(6)
C8 C9 C10 C11 0.2(13)
C18 C10 C11 C12 -177.2(5)
C9 C10 C11 C12 -0.4(11)
C18 C10 C11 C16 0.6(5)
C9 C10 C11 C16 177.3(6)
C16 C11 C12 C13 0.1(7)
C10 C11 C12 C13 177.6(5)
C11 C12 C13 C14 0.2(7)
C12 C13 C14 C15 -0.7(7)
C13 C14 C15 C16 1.0(7)
C14 C15 C16 C11 -0.8(7)
C14 C15 C16 C17 -178.0(4)
C12 C11 C16 C15 0.2(7)
C10 C11 C16 C15 -177.8(4)
C12 C11 C16 C17 177.9(4)
C10 C11 C16 C17 -0.1(5)
C15 C16 C17 O2 -3.0(9)
C11 C16 C17 O2 179.5(5)
C15 C16 C17 C18 177.1(5)
C11 C16 C17 C18 -0.3(5)
C9 C10 C18 C17 -178.6(4)
C11 C10 C18 C17 -0.8(5)
C9 C10 C18 S1 -0.5(5)
C11 C10 C18 S1 177.3(3)
O2 C17 C18 C10 -179.1(5)
C16 C17 C18 C10 0.7(5)
O2 C17 C18 S1 3.3(8)
C16 C17 C18 S1 -176.9(4)
C1 S1 C18 C10 0.6(4)
C1 S1 C18 C17 178.2(5)
